data_7245667
loop_
_publ_author_name
'Ruan, Mingming'
'Li, Anqi'
'Wen, Yaping'
'Zhou, Lian'
'Zhang, Jun'
'Xuan, Xiaopeng'

_publ_section_title
;
 Adenine-based bio-MOFs with high water and acid--base stability for
 ammonia capture
;
_journal_name_full CrystEngComm
_journal_paper_doi 10.1039/D2CE01092E
_journal_year 2022
_chemical_formula_moiety '0.5(C48 H40 N24 O8 Zn4), C3 H7 N O'
_chemical_formula_sum 'C27 H27 N13 O5 Zn2'
_chemical_formula_weight 744.35
_space_group_crystal_system orthorhombic
_space_group_IT_number 33
_space_group_name_Hall 'P 2c -2n'
_space_group_name_H-M_alt 'P n a 21'
_atom_sites_solution_hydrogens mixed
_audit_creation_date 2021-04-07
_audit_creation_method
;
Olex2 1.2-beta
(compiled 2018.05.29 svn.r3508 for OlexSys, GUI svn.r5506)
;
_audit_update_record
;
2022-03-10 deposited with the CCDC.	2022-09-21 downloaded from the CCDC.
;
_cell_angle_alpha 90
_cell_angle_beta 90
_cell_angle_gamma 90
_cell_formula_units_Z 2
_cell_length_a 17.6657(3)
_cell_length_b 11.3205(2)
_cell_length_c 8.8645(2)
_cell_measurement_reflns_used 3427
_cell_measurement_temperature 293(2)
_cell_measurement_theta_max 71.3310
_cell_measurement_theta_min 6.3310
_cell_volume 1772.76(6)
_computing_cell_refinement 'CrysAlisPro 1.171.40.53 (Rigaku OD, 2019)'
_computing_data_collection 'CrysAlisPro 1.171.40.53 (Rigaku OD, 2019)'
_computing_data_reduction 'CrysAlisPro 1.171.40.53 (Rigaku OD, 2019)'
_computing_molecular_graphics 'Olex2 (Dolomanov et al., 2009)'
_computing_publication_material 'Olex2 (Dolomanov et al., 2009)'
_computing_structure_refinement 'ShelXL (Sheldrick, 2015)'
_computing_structure_solution 'ShelXT (Sheldrick, 2015)'
_diffrn_ambient_temperature 293(2)
_diffrn_detector 'CCD plate'
_diffrn_detector_area_resol_mean 8.0521
_diffrn_detector_type EosS2
_diffrn_measured_fraction_theta_full 0.998
_diffrn_measured_fraction_theta_max 0.979
_diffrn_measurement_details
;
List of Runs (angles in degrees, time in seconds):

  # Type    Start    End  Width  t~exp~   \w     \q     \k     \f   Frames
#--------------------------------------------------------------------------
  1  \w    -94.00  -7.00   1.00    1.00    --  -35.62 133.00-140.00   87
  2  \w    -54.00  18.00   1.00    1.00    --  -35.62  62.00 163.00   72
  3  \w    106.00 132.00   1.00    3.17    --  107.12  62.00 163.00   26
  4  \w     41.00 122.00   1.00    3.17    --  107.12 -62.00  25.00   81
  5  \w     90.00 118.00   1.00    3.17    --  107.12 -58.00-154.00   28
  6  \w    106.00 173.00   1.00    3.17    --  107.12  58.00 -13.00   67
  7  \w     44.00 102.00   1.00    3.17    --  107.12-136.00 -26.00   58
  8  \w      1.00  70.00   1.00    1.00    --   35.62 -99.00 150.00   69
  9  \w     36.00  94.00   1.00    1.00    --   35.62  57.00-150.00   58
 10  \w    101.00 177.00   1.00    3.17    --  107.12 111.00 -60.00   76
 11  \w     91.00 172.00   1.00    3.17    --  107.12  45.00-120.00   81
;
_diffrn_measurement_device 'four-circle diffractometer'
_diffrn_measurement_device_type 'SuperNova, Dual, Cu at home/near, EosS2'
_diffrn_measurement_method '\w scans'
_diffrn_orient_matrix_type 'CrysAlisPro convention (1999,Acta A55,543-557)'
_diffrn_orient_matrix_UB_11 -0.0061129000
_diffrn_orient_matrix_UB_12 -0.1355396000
_diffrn_orient_matrix_UB_13 0.0098426000
_diffrn_orient_matrix_UB_21 0.0601561000
_diffrn_orient_matrix_UB_22 -0.0122008000
_diffrn_orient_matrix_UB_23 -0.1247868000
_diffrn_orient_matrix_UB_31 0.0627772000
_diffrn_orient_matrix_UB_32 -0.0015317000
_diffrn_orient_matrix_UB_33 0.1206682000
_diffrn_radiation_monochromator mirror
_diffrn_radiation_probe x-ray
_diffrn_radiation_type CuK\a
_diffrn_radiation_wavelength 1.54184
_diffrn_reflns_av_R_equivalents 0.0255
_diffrn_reflns_av_unetI/netI 0.0364
_diffrn_reflns_Laue_measured_fraction_full 0.998
_diffrn_reflns_Laue_measured_fraction_max 0.979
_diffrn_reflns_limit_h_max 21
_diffrn_reflns_limit_h_min -12
_diffrn_reflns_limit_k_max 13
_diffrn_reflns_limit_k_min -13
_diffrn_reflns_limit_l_max 10
_diffrn_reflns_limit_l_min -9
_diffrn_reflns_number 5570
_diffrn_reflns_point_group_measured_fraction_full 0.839
_diffrn_reflns_point_group_measured_fraction_max 0.813
_diffrn_reflns_theta_full 67.684
_diffrn_reflns_theta_max 71.552
_diffrn_reflns_theta_min 4.639
_diffrn_source 'micro-focus sealed X-ray tube'
_diffrn_source_type 'SuperNova (Cu) X-ray Source'
_exptl_absorpt_coefficient_mu 2.120
_exptl_absorpt_correction_T_max 1.00000
_exptl_absorpt_correction_T_min 0.64177
_exptl_absorpt_correction_type multi-scan
_exptl_absorpt_process_details
;
CrysAlisPro 1.171.40.53 (Rigaku Oxford Diffraction, 2019)
Empirical absorption correction using spherical harmonics,
 implemented in SCALE3 ABSPACK scaling algorithm.
;
_exptl_crystal_colour yelllow
_exptl_crystal_density_diffrn 1.394
_exptl_crystal_description block
_exptl_crystal_F_000 760
_refine_diff_density_max 1.106
_refine_diff_density_min -0.482
_refine_diff_density_rms 0.146
_refine_ls_abs_structure_details
;
 Flack x determined using 888 quotients [(I+)-(I-)]/[(I+)+(I-)]
 (Parsons, Flack and Wagner, Acta Cryst. B69 (2013) 249-259).
;
_refine_ls_abs_structure_Flack -0.02(3)
_refine_ls_extinction_method none
_refine_ls_goodness_of_fit_ref 1.101
_refine_ls_hydrogen_treatment constr
_refine_ls_matrix_type full
_refine_ls_number_parameters 282
_refine_ls_number_reflns 2800
_refine_ls_number_restraints 262
_refine_ls_restrained_S_all 1.068
_refine_ls_R_factor_all 0.0604
_refine_ls_R_factor_gt 0.0586
_refine_ls_shift/su_max 0.003
_refine_ls_shift/su_mean 0.000
_refine_ls_structure_factor_coef Fsqd
_refine_ls_weighting_details 'w=1/[\s^2^(Fo^2^)+(0.1352P)^2^] where P=(Fo^2^+2Fc^2^)/3'
_refine_ls_weighting_scheme calc
_refine_ls_wR_factor_gt 0.1669
_refine_ls_wR_factor_ref 0.1713
_reflns_Friedel_coverage 0.554
_reflns_Friedel_fraction_full 0.657
_reflns_Friedel_fraction_max 0.622
_reflns_number_gt 2665
_reflns_number_total 2800
_reflns_threshold_expression 'I > 2\s(I)'
_cod_data_source_file d2ce01092e2.cif
_cod_data_source_block laq-20210407
_cod_database_code 7245667
_shelx_shelxl_version_number 2018/3
_chemical_oxdiff_formula 'Zn1 C1 N1 '
_shelx_space_group_comment
;
The symmetry employed for this shelxl refinement is uniquely defined
by the following loop, which should always be used as a source of
symmetry information in preference to the above space-group names.
They are only intended as comments.
;
_diffrn_oxdiff_digest_frames
;
01b45756eacbcdfda39eef6f0ea20d2d2800036a905
;
_reflns_odcompleteness_completeness 99.89
_reflns_odcompleteness_iscentric 1
_reflns_odcompleteness_theta 66.97
_olex2_refinement_description
;
1. Fixed Uiso
 At 1.2 times of:
  All C(H) groups, All N(H,H) groups
 At 1.5 times of:
  All C(H,H,H) groups
2. Restrained distances
 O3-C13 = O4-C17
 1.2 with sigma of 0.01
 O3-N7
 2.2 with sigma of 0.02
 N8-C17 = N7-C13 = N7-C14 = N8-C16 = N8-C18 = N7-C15
 1.48 with sigma of 0.01
 C15-C14 = C16-C18
 2.5 with sigma of 0.02
 C16-C17
 2.5 with sigma of 0.02
 C13-C15
 2.5 with sigma of 0.02
3. Restrained planarity
 C14, N7, C13, C15, O3
 with sigma of 0.01
4. Uiso/Uaniso restraints and constraints
C15 \\sim N7 \\sim C13 \\sim C14 \\sim O3: within 2A with sigma of 0.01 and
sigma for terminal atoms of 0.02
N7 \\sim O3 \\sim C13 \\sim C14 \\sim C15 \\sim C16 \\sim N8 \\sim C17 \\sim
C18 \\sim O4: within 2A with sigma of 0.01 and sigma for terminal atoms of 0.02
Uanis(C15) \\sim Ueq, Uanis(N7) \\sim Ueq, Uanis(C13) \\sim Ueq, Uanis(C14)
\\sim Ueq, Uanis(O3) \\sim Ueq: with sigma of 0.01 and sigma for terminal atoms
of 0.02
Uanis(N7) \\sim Ueq, Uanis(O3) \\sim Ueq, Uanis(C13) \\sim Ueq, Uanis(C14)
\\sim Ueq, Uanis(C15) \\sim Ueq, Uanis(C16) \\sim Ueq, Uanis(N8) \\sim Ueq,
Uanis(C17) \\sim Ueq, Uanis(C18) \\sim Ueq, Uanis(O4) \\sim Ueq: with sigma of
0.01 and sigma for terminal atoms of 0.02
5. Rigid body (RIGU) restrains
 C15, N7, C13, C14, O3
 with sigma for 1-2 distances of 0.01 and sigma for 1-3 distances of 0.01
 N7, O3, C13, C14, C15, C16, N8, C17, C18, O4
 with sigma for 1-2 distances of 0.01 and sigma for 1-3 distances of 0.01
6. Others
 Sof(C16)=Sof(H16A)=Sof(H16B)=Sof(H16C)=Sof(N8)=Sof(C17)=Sof(H17)=Sof(C18)=
 Sof(H18A)=Sof(H18B)=Sof(H18C)=Sof(O4)=0.5*(1-FVAR(2))
 Sof(N7)=Sof(O3)=Sof(C13)=Sof(H13)=Sof(C14)=Sof(H14A)=Sof(H14B)=Sof(H14C)=
 Sof(C15)=Sof(H15A)=Sof(H15B)=Sof(H15C)=0.5*FVAR(2)
7.a Rotating group:
 N6(H6A,H6B)
7.b Me refined with riding coordinates:
 C7(H7A,H7B,H7C), C14(H14A,H14B,H14C), C15(H15A,H15B,H15C), C16(H16A,H16B,
 H16C), C18(H18A,H18B,H18C)
7.c Aromatic/amide H refined with riding coordinates:
 C3(H3), C4(H4), C9(H9), C10(H10), C11(H11), C13(H13), C17(H17)
;
_olex2_date_sample_data_collection 2021-04-07
_olex2_submission_special_instructions 'No special instructions were received'
_oxdiff_exptl_absorpt_empirical_details
;
Empirical correction (ABSPACK) includes:
- Absorption correction using spherical harmonics
- Frame scaling
;
_oxdiff_exptl_absorpt_empirical_full_max 1.449
_oxdiff_exptl_absorpt_empirical_full_min 0.576

loop_
_space_group_symop_operation_xyz
'x, y, z'
'-x, -y, z+1/2'
'x+1/2, -y+1/2, z'
'-x+1/2, y+1/2, z+1/2'

loop_
_atom_site_label
_atom_site_type_symbol
_atom_site_fract_x
_atom_site_fract_y
_atom_site_fract_z
_atom_site_U_iso_or_equiv
_atom_site_adp_type
_atom_site_occupancy
_atom_site_site_symmetry_order
_atom_site_calc_flag
_atom_site_refinement_flags_posn
_atom_site_refinement_flags_adp
_atom_site_refinement_flags_occupancy
_atom_site_disorder_assembly
_atom_site_disorder_group
Zn1 Zn 0.39350(3) 0.50796(6) 0.9717(4) 0.0291(3) Uani 1 1 d . . . . .
O1 O 0.3338(3) 0.3860(4) 0.8750(6) 0.0439(10) Uani 1 1 d . . . . .
N1 N 0.5634(3) 0.5690(5) 0.6582(7) 0.0370(10) Uani 1 1 d . . . . .
O2 O 0.3048(4) 0.5167(5) 0.6974(8) 0.0492(14) Uani 1 1 d . . . . .
N2 N 0.1717(3) 0.1395(5) 0.5517(6) 0.0359(10) Uani 1 1 d . . . . .
N3 N 0.4788(3) 0.5667(5) 0.8487(6) 0.0370(11) Uani 1 1 d . . . . .
N4 N 0.5308(3) 0.7243(5) 1.0001(7) 0.0434(12) Uani 1 1 d . . . . .
N5 N 0.6409(3) 0.8141(6) 0.8872(8) 0.0475(13) Uani 1 1 d . . . . .
C1 C 0.5307(3) 0.6536(5) 0.8768(7) 0.0342(11) Uani 1 1 d . . . . .
C2 C 0.3003(3) 0.4174(6) 0.7531(8) 0.0398(13) Uani 1 1 d . . . . .
N6 N 0.6955(3) 0.7526(6) 0.6635(9) 0.0519(14) Uani 1 1 d . . . . .
H6A H 0.698504 0.688568 0.611335 0.062 Uiso 1 1 d GR . . . .
H6B H 0.684698 0.810700 0.604544 0.062 Uiso 1 1 d GR . . . .
C3 C 0.5014(5) 0.5200(5) 0.7180(11) 0.0377(14) Uani 1 1 d . . . . .
H3 H 0.475899 0.457875 0.671856 0.045 Uiso 1 1 calc R . . . .
C4 C 0.2574(4) 0.2079(6) 0.7371(8) 0.0449(15) Uani 1 1 d . . . . .
H4 H 0.287060 0.192050 0.821317 0.054 Uiso 1 1 calc R . . . .
C5 C 0.5824(3) 0.6548(6) 0.7603(7) 0.0340(12) Uani 1 1 d . . . . .
C6 C 0.2562(3) 0.3207(5) 0.6776(7) 0.0353(11) Uani 1 1 d . . . . .
C7 C 0.2078(4) 0.4471(6) 0.4755(10) 0.0537(18) Uani 1 1 d . . . . .
H7A H 0.239079 0.503263 0.527518 0.080 Uiso 1 1 calc R . . . .
H7B H 0.225279 0.438738 0.373476 0.080 Uiso 1 1 calc R . . . .
H7C H 0.156366 0.474244 0.475256 0.080 Uiso 1 1 calc R . . . .
C8 C 0.2118(4) 0.3408(6) 0.5467(8) 0.0422(14) Uani 1 1 d . . . . .
C9 C 0.1707(3) 0.2454(5) 0.4904(8) 0.0385(12) Uani 1 1 d . . . . .
H9 H 0.141059 0.257256 0.405081 0.046 Uiso 1 1 calc R . . . .
C10 C 0.5887(4) 0.8002(7) 0.9926(10) 0.0495(16) Uani 1 1 d . . . . .
H10 H 0.592831 0.851226 1.074354 0.059 Uiso 1 1 calc R . . . .
C11 C 0.2151(4) 0.1186(6) 0.6731(9) 0.0463(15) Uani 1 1 d . . . . .
H11 H 0.216745 0.043130 0.714463 0.056 Uiso 1 1 calc R . . . .
C12 C 0.6400(3) 0.7411(6) 0.7703(8) 0.0378(13) Uani 1 1 d . . . . .
N7 N 0.0488(16) 0.345(2) 0.005(3) 0.063(4) Uani 0.206(10) 1 d D U P A 1
O3 O 0.1143(18) 0.412(3) 0.200(3) 0.057(7) Uani 0.206(10) 1 d D U P A 1
C13 C 0.0513(16) 0.413(3) 0.147(3) 0.063(4) Uani 0.206(10) 1 d D U P A 1
H13 H 0.010052 0.451844 0.189199 0.076 Uiso 0.206(10) 1 calc R . P A 1
C14 C 0.109(2) 0.280(5) -0.075(6) 0.085(8) Uani 0.206(10) 1 d D U P A 1
H14A H 0.088322 0.245224 -0.164610 0.128 Uiso 0.206(10) 1 calc R . P A 1
H14B H 0.148808 0.333790 -0.101735 0.128 Uiso 0.206(10) 1 calc R . P A 1
H14C H 0.128599 0.219424 -0.010509 0.128 Uiso 0.206(10) 1 calc R . P A 1
C15 C -0.0258(17) 0.340(4) -0.070(4) 0.072(7) Uani 0.206(10) 1 d D U P A 1
H15A H -0.021778 0.294451 -0.160929 0.108 Uiso 0.206(10) 1 calc R . P A 1
H15B H -0.062122 0.304766 -0.003965 0.108 Uiso 0.206(10) 1 calc R . P A 1
H15C H -0.041881 0.419121 -0.095184 0.108 Uiso 0.206(10) 1 calc R . P A 1
C16 C -0.0253(11) 0.425(3) 0.044(4) 0.067(5) Uani 0.294(10) 1 d D U P A 2
H16A H -0.064301 0.398840 -0.023439 0.100 Uiso 0.294(10) 1 calc R . P A 2
H16B H -0.039042 0.405190 0.145901 0.100 Uiso 0.294(10) 1 calc R . P A 2
H16C H -0.019307 0.508911 0.035521 0.100 Uiso 0.294(10) 1 calc R . P A 2
N8 N 0.0466(12) 0.366(2) 0.005(3) 0.060(4) Uani 0.294(10) 1 d D U P A 2
C17 C 0.1110(12) 0.399(3) 0.101(3) 0.068(4) Uani 0.294(10) 1 d D U P A 2
H17 H 0.161175 0.394057 0.069616 0.081 Uiso 0.294(10) 1 calc R . P A 2
C18 C 0.045(2) 0.296(3) -0.134(3) 0.083(6) Uani 0.294(10) 1 d D U P A 2
H18A H -0.005832 0.290263 -0.170567 0.124 Uiso 0.294(10) 1 calc R . P A 2
H18B H 0.076132 0.333793 -0.209349 0.124 Uiso 0.294(10) 1 calc R . P A 2
H18C H 0.064580 0.218367 -0.114393 0.124 Uiso 0.294(10) 1 calc R . P A 2
O4 O 0.0916(15) 0.432(3) 0.224(3) 0.064(6) Uani 0.294(10) 1 d D U P A 2

loop_
_atom_site_aniso_label
_atom_site_aniso_U_11
_atom_site_aniso_U_22
_atom_site_aniso_U_33
_atom_site_aniso_U_23
_atom_site_aniso_U_13
_atom_site_aniso_U_12
Zn1 0.0295(5) 0.0358(4) 0.0222(5) -0.0019(4) 0.0008(4) -0.0005(2)
O1 0.053(2) 0.046(2) 0.033(2) -0.0043(19) -0.014(2) -0.013(2)
N1 0.039(2) 0.043(2) 0.029(2) -0.002(2) 0.009(2) -0.001(2)
O2 0.058(3) 0.044(2) 0.045(3) 0.001(2) -0.014(3) -0.012(2)
N2 0.039(2) 0.040(2) 0.028(2) -0.002(2) -0.008(2) -0.010(2)
N3 0.035(2) 0.047(3) 0.030(3) -0.005(2) 0.006(2) -0.006(2)
N4 0.047(3) 0.048(2) 0.035(3) -0.009(2) 0.004(2) -0.002(2)
N5 0.051(3) 0.051(3) 0.041(3) -0.003(3) 0.000(3) -0.013(3)
C1 0.037(3) 0.038(3) 0.028(3) -0.002(2) 0.000(2) -0.001(2)
C2 0.038(3) 0.048(3) 0.033(3) -0.003(3) 0.002(2) 0.000(2)
N6 0.049(3) 0.060(3) 0.047(3) 0.000(3) 0.006(3) -0.018(3)
C3 0.041(3) 0.040(3) 0.032(3) -0.008(3) 0.007(3) -0.008(3)
C4 0.049(3) 0.050(4) 0.036(3) 0.003(3) -0.019(3) -0.007(3)
C5 0.033(2) 0.039(3) 0.030(3) 0.002(2) 0.000(2) 0.000(2)
C6 0.038(3) 0.044(3) 0.024(2) -0.001(2) -0.003(2) -0.001(2)
C7 0.072(4) 0.044(3) 0.044(3) 0.015(4) -0.031(4) -0.018(3)
C8 0.048(3) 0.044(3) 0.035(3) 0.006(3) -0.006(3) -0.002(3)
C9 0.042(3) 0.046(3) 0.028(3) 0.002(3) -0.010(2) -0.006(2)
C10 0.051(3) 0.053(3) 0.045(4) -0.011(4) 0.001(3) -0.005(3)
C11 0.055(3) 0.040(3) 0.044(3) 0.008(3) -0.021(3) -0.005(3)
C12 0.036(3) 0.042(3) 0.036(3) 0.001(2) -0.005(2) -0.002(2)
N7 0.065(6) 0.069(7) 0.054(7) 0.000(6) -0.020(6) 0.004(6)
O3 0.078(12) 0.062(12) 0.032(11) 0.005(10) -0.040(10) 0.018(10)
C13 0.067(7) 0.065(7) 0.059(7) 0.002(6) -0.020(6) 0.007(7)
C14 0.085(13) 0.094(14) 0.078(14) 0.000(12) -0.005(12) 0.001(12)
C15 0.075(11) 0.078(12) 0.064(12) -0.002(11) -0.017(10) -0.011(11)
C16 0.057(9) 0.076(10) 0.068(11) 0.003(10) -0.008(9) -0.015(9)
N8 0.061(6) 0.068(7) 0.052(6) -0.001(6) -0.022(5) 0.004(6)
C17 0.067(7) 0.072(7) 0.063(7) 0.000(7) -0.024(6) 0.013(6)
C18 0.089(11) 0.091(12) 0.069(11) -0.011(10) -0.011(10) -0.008(11)
O4 0.079(11) 0.063(10) 0.049(9) -0.002(8) -0.038(9) 0.018(9)

loop_
_atom_type_symbol
_atom_type_description
_atom_type_scat_dispersion_real
_atom_type_scat_dispersion_imag
_atom_type_scat_source
C C 0.0181 0.0091 'International Tables Vol C Tables 4.2.6.8 and 6.1.1.4'
H H 0.0000 0.0000 'International Tables Vol C Tables 4.2.6.8 and 6.1.1.4'
N N 0.0311 0.0180 'International Tables Vol C Tables 4.2.6.8 and 6.1.1.4'
O O 0.0492 0.0322 'International Tables Vol C Tables 4.2.6.8 and 6.1.1.4'
Zn Zn -1.5491 0.6778 'International Tables Vol C Tables 4.2.6.8 and 6.1.1.4'

loop_
_geom_angle_atom_site_label_1
_geom_angle_atom_site_label_2
_geom_angle_atom_site_label_3
_geom_angle
_geom_angle_site_symmetry_1
_geom_angle_site_symmetry_3
_geom_angle_publ_flag
O1 Zn1 N1 105.1(2) . 2_665 ?
O1 Zn1 N2 111.8(2) . 4 ?
O1 Zn1 N3 114.3(2) . . ?
N2 Zn1 N1 104.3(2) 4 2_665 ?
N3 Zn1 N1 108.0(2) . 2_665 ?
N3 Zn1 N2 112.5(2) . 4 ?
C2 O1 Zn1 115.2(4) . . ?
C3 N1 Zn1 117.1(5) . 2_664 ?
C3 N1 C5 103.5(6) . . ?
C5 N1 Zn1 139.0(4) . 2_664 ?
C9 N2 Zn1 121.4(4) . 4_544 ?
C9 N2 C11 119.9(5) . . ?
C11 N2 Zn1 118.7(4) . 4_544 ?
C1 N3 Zn1 130.8(4) . . ?
C3 N3 Zn1 125.0(5) . . ?
C3 N3 C1 104.0(5) . . ?
C10 N4 C1 110.0(6) . . ?
C10 N5 C12 118.0(6) . . ?
N3 C1 C5 108.4(5) . . ?
N4 C1 N3 124.9(6) . . ?
N4 C1 C5 126.6(6) . . ?
O1 C2 C6 114.4(6) . . ?
O2 C2 O1 124.2(6) . . ?
O2 C2 C6 121.4(6) . . ?
H6A N6 H6B 109.3 . . ?
C12 N6 H6A 109.6 . . ?
C12 N6 H6B 109.5 . . ?
N1 C3 H3 122.4 . . ?
N3 C3 N1 115.2(6) . . ?
N3 C3 H3 122.4 . . ?
C6 C4 H4 119.6 . . ?
C11 C4 H4 119.6 . . ?
C11 C4 C6 120.8(6) . . ?
N1 C5 C1 109.0(5) . . ?
N1 C5 C12 135.1(6) . . ?
C1 C5 C12 116.0(6) . . ?
C4 C6 C2 119.7(6) . . ?
C4 C6 C8 118.0(6) . . ?
C8 C6 C2 122.3(6) . . ?
H7A C7 H7B 109.5 . . ?
H7A C7 H7C 109.5 . . ?
H7B C7 H7C 109.5 . . ?
C8 C7 H7A 109.5 . . ?
C8 C7 H7B 109.5 . . ?
C8 C7 H7C 109.5 . . ?
C7 C8 C6 123.4(6) . . ?
C7 C8 C9 119.5(6) . . ?
C9 C8 C6 117.1(6) . . ?
N2 C9 C8 123.5(6) . . ?
N2 C9 H9 118.3 . . ?
C8 C9 H9 118.3 . . ?
N4 C10 H10 114.9 . . ?
N5 C10 N4 130.2(7) . . ?
N5 C10 H10 114.9 . . ?
N2 C11 C4 120.7(6) . . ?
N2 C11 H11 119.7 . . ?
C4 C11 H11 119.7 . . ?
N5 C12 N6 118.2(6) . . ?
N5 C12 C5 119.2(6) . . ?
N6 C12 C5 122.6(6) . . ?
C13 N7 C14 131(2) . . ?
C13 N7 C15 115.6(18) . . ?
C14 N7 C15 113.9(18) . . ?
N7 C13 H13 124.6 . . ?
O3 C13 N7 111(2) . . ?
O3 C13 H13 124.6 . . ?
N7 C14 H14A 109.5 . . ?
N7 C14 H14B 109.5 . . ?
N7 C14 H14C 109.5 . . ?
H14A C14 H14B 109.5 . . ?
H14A C14 H14C 109.5 . . ?
H14B C14 H14C 109.5 . . ?
N7 C15 H15A 109.5 . . ?
N7 C15 H15B 109.5 . . ?
N7 C15 H15C 109.5 . . ?
H15A C15 H15B 109.5 . . ?
H15A C15 H15C 109.5 . . ?
H15B C15 H15C 109.5 . . ?
H16A C16 H16B 109.5 . . ?
H16A C16 H16C 109.5 . . ?
H16B C16 H16C 109.5 . . ?
N8 C16 H16A 109.5 . . ?
N8 C16 H16B 109.5 . . ?
N8 C16 H16C 109.5 . . ?
C17 N8 C16 114.8(15) . . ?
C17 N8 C18 129(2) . . ?
C18 N8 C16 115.3(17) . . ?
N8 C17 H17 123.8 . . ?
O4 C17 N8 112(2) . . ?
O4 C17 H17 123.8 . . ?
N8 C18 H18A 109.5 . . ?
N8 C18 H18B 109.5 . . ?
N8 C18 H18C 109.5 . . ?
H18A C18 H18B 109.5 . . ?
H18A C18 H18C 109.5 . . ?
H18B C18 H18C 109.5 . . ?

loop_
_geom_bond_atom_site_label_1
_geom_bond_atom_site_label_2
_geom_bond_distance
_geom_bond_site_symmetry_2
_geom_bond_publ_flag
Zn1 O1 1.937(4) . ?
Zn1 N1 2.017(5) 2_665 ?
Zn1 N2 2.011(5) 4 ?
Zn1 N3 1.975(5) . ?
O1 C2 1.282(8) . ?
N1 C3 1.336(10) . ?
N1 C5 1.370(8) . ?
O2 C2 1.230(9) . ?
N2 C9 1.317(8) . ?
N2 C11 1.343(8) . ?
N3 C1 1.367(8) . ?
N3 C3 1.335(11) . ?
N4 C1 1.355(8) . ?
N4 C10 1.336(9) . ?
N5 C10 1.323(11) . ?
N5 C12 1.326(10) . ?
C1 C5 1.378(9) . ?
C2 C6 1.502(9) . ?
N6 H6A 0.8612 . ?
N6 H6B 0.8612 . ?
N6 C12 1.369(9) . ?
C3 H3 0.9300 . ?
C4 H4 0.9300 . ?
C4 C6 1.381(9) . ?
C4 C11 1.379(9) . ?
C5 C12 1.413(8) . ?
C6 C8 1.419(9) . ?
C7 H7A 0.9600 . ?
C7 H7B 0.9600 . ?
C7 H7C 0.9600 . ?
C7 C8 1.361(9) . ?
C8 C9 1.393(9) . ?
C9 H9 0.9300 . ?
C10 H10 0.9300 . ?
C11 H11 0.9300 . ?
N7 C13 1.471(13) . ?
N7 C14 1.475(13) . ?
N7 C15 1.479(13) . ?
O3 C13 1.207(13) . ?
C13 H13 0.9300 . ?
C14 H14A 0.9600 . ?
C14 H14B 0.9600 . ?
C14 H14C 0.9600 . ?
C15 H15A 0.9600 . ?
C15 H15B 0.9600 . ?
C15 H15C 0.9600 . ?
C16 H16A 0.9600 . ?
C16 H16B 0.9600 . ?
C16 H16C 0.9600 . ?
C16 N8 1.475(12) . ?
N8 C17 1.464(12) . ?
N8 C18 1.470(13) . ?
C17 H17 0.9300 . ?
C17 O4 1.206(13) . ?
C18 H18A 0.9600 . ?
C18 H18B 0.9600 . ?
C18 H18C 0.9600 . ?

loop_
_geom_torsion_atom_site_label_1
_geom_torsion_atom_site_label_2
_geom_torsion_atom_site_label_3
_geom_torsion_atom_site_label_4
_geom_torsion
_geom_torsion_site_symmetry_1
_geom_torsion_site_symmetry_2
_geom_torsion_site_symmetry_3
_geom_torsion_site_symmetry_4
_geom_torsion_publ_flag
Zn1 O1 C2 O2 0.5(9) . . . . ?
Zn1 O1 C2 C6 178.4(4) . . . . ?
Zn1 N1 C3 N3 174.1(5) 2_664 . . . ?
Zn1 N1 C5 C1 -171.8(5) 2_664 . . . ?
Zn1 N1 C5 C12 9.3(12) 2_664 . . . ?
Zn1 N2 C9 C8 176.5(5) 4_544 . . . ?
Zn1 N2 C11 C4 -176.2(6) 4_544 . . . ?
Zn1 N3 C1 N4 -3.7(10) . . . . ?
Zn1 N3 C1 C5 175.5(4) . . . . ?
Zn1 N3 C3 N1 -175.9(5) . . . . ?
O1 C2 C6 C4 -3.1(9) . . . . ?
O1 C2 C6 C8 176.1(6) . . . . ?
N1 C5 C12 N5 178.6(7) . . . . ?
N1 C5 C12 N6 -1.5(11) . . . . ?
O2 C2 C6 C4 174.8(7) . . . . ?
O2 C2 C6 C8 -5.9(10) . . . . ?
N3 C1 C5 N1 0.1(7) . . . . ?
N3 C1 C5 C12 179.2(5) . . . . ?
N4 C1 C5 N1 179.2(6) . . . . ?
N4 C1 C5 C12 -1.7(9) . . . . ?
C1 N3 C3 N1 -0.2(9) . . . . ?
C1 N4 C10 N5 0.8(11) . . . . ?
C1 C5 C12 N5 -0.3(9) . . . . ?
C1 C5 C12 N6 179.7(6) . . . . ?
C2 C6 C8 C7 2.6(11) . . . . ?
C2 C6 C8 C9 -177.3(6) . . . . ?
C3 N1 C5 C1 -0.2(7) . . . . ?
C3 N1 C5 C12 -179.1(7) . . . . ?
C3 N3 C1 N4 -179.1(7) . . . . ?
C3 N3 C1 C5 0.1(7) . . . . ?
C4 C6 C8 C7 -178.1(8) . . . . ?
C4 C6 C8 C9 2.0(9) . . . . ?
C5 N1 C3 N3 0.2(9) . . . . ?
C6 C4 C11 N2 -0.2(12) . . . . ?
C6 C8 C9 N2 -0.5(10) . . . . ?
C7 C8 C9 N2 179.6(7) . . . . ?
C9 N2 C11 C4 1.7(10) . . . . ?
C10 N4 C1 N3 -179.6(6) . . . . ?
C10 N4 C1 C5 1.5(9) . . . . ?
C10 N5 C12 N6 -177.8(7) . . . . ?
C10 N5 C12 C5 2.1(10) . . . . ?
C11 N2 C9 C8 -1.4(10) . . . . ?
C11 C4 C6 C2 177.6(6) . . . . ?
C11 C4 C6 C8 -1.7(11) . . . . ?
C12 N5 C10 N4 -2.5(13) . . . . ?
C14 N7 C13 O3 0.1(4) . . . . ?
C15 N7 C13 O3 -179.9(5) . . . . ?
C16 N8 C17 O4 25(5) . . . . ?
C18 N8 C17 O4 -163(3) . . . . ?
